data_7000844
loop_
_publ_author_name
'Abram, Peter D.'
'McKay, David'
'Ellis, David'
'Macgregor, Stuart A.'
'Rosair, Georgina M.'
'Sancho, Rodrigo'
'Welch, Alan J.'

_publ_section_title
;
 Adducts of the supraicosahedral stannacarborane
 1,6-Me2-4,1,6-closo-SnC2B10H10; synthetic, structural and
 computational studies
;
_journal_issue 13
_journal_name_full 'Dalton Transactions'
_journal_page_first 2345
_journal_page_last 2351
_journal_paper_doi 10.1039/b821417d
_journal_year 2009
_chemical_formula_moiety 'C16 H24 B10 N2 Sn, C4 H8 O'
_chemical_formula_sum 'C20 H32 B10 N2 O Sn'
_chemical_formula_weight 543.27
_chemical_name_systematic
;

?

;
_space_group_IT_number 14
_symmetry_cell_setting monoclinic
_symmetry_space_group_name_Hall '-P 2ybc'
_symmetry_space_group_name_H-M 'P 1 21/c 1'
_atom_sites_solution_hydrogens geom
_atom_sites_solution_primary direct
_atom_sites_solution_secondary difmap
_audit_creation_method SHELXL-97
_cell_angle_alpha 90.00
_cell_angle_beta 94.301(7)
_cell_angle_gamma 90.00
_cell_formula_units_Z 4
_cell_length_a 7.7876(14)
_cell_length_b 19.350(3)
_cell_length_c 16.543(2)
_cell_measurement_reflns_used 1258
_cell_measurement_temperature 100(2)
_cell_measurement_theta_max 30.18
_cell_measurement_theta_min 3.36
_cell_volume 2485.8(7)
_computing_cell_refinement 'Bruker SMART'
_computing_data_collection 'Bruker SMART'
_computing_data_reduction 'Bruker SAINT'
_computing_molecular_graphics 'Bruker SHELXTL'
_computing_publication_material 'Bruker SHELXTL'
_computing_structure_refinement 'SHELXL-97 (Sheldrick, 1997)'
_computing_structure_solution 'SHELXS-97 (Sheldrick, 1990)'
_diffrn_ambient_temperature 100(2)
_diffrn_measured_fraction_theta_full 0.996
_diffrn_measured_fraction_theta_max 0.996
_diffrn_measurement_device_type 'CCD area detector'
_diffrn_measurement_method 'phi and omega scans'
_diffrn_radiation_monochromator graphite
_diffrn_radiation_source 'fine-focus sealed tube'
_diffrn_radiation_type MoK\a
_diffrn_radiation_wavelength 0.71073
_diffrn_reflns_av_R_equivalents 0.0525
_diffrn_reflns_av_sigmaI/netI 0.0368
_diffrn_reflns_limit_h_max 8
_diffrn_reflns_limit_h_min -11
_diffrn_reflns_limit_k_max 27
_diffrn_reflns_limit_k_min -27
_diffrn_reflns_limit_l_max 23
_diffrn_reflns_limit_l_min -23
_diffrn_reflns_number 67045
_diffrn_reflns_theta_full 30.62
_diffrn_reflns_theta_max 30.62
_diffrn_reflns_theta_min 2.44
_exptl_absorpt_coefficient_mu 1.046
_exptl_absorpt_correction_T_max 0.828
_exptl_absorpt_correction_T_min 0.726
_exptl_absorpt_correction_type multi-scan
_exptl_absorpt_process_details 'SADABS (Bruker, 2002)'
_exptl_crystal_colour orange
_exptl_crystal_density_diffrn 1.452
_exptl_crystal_density_method 'not measured'
_exptl_crystal_description block
_exptl_crystal_F_000 1096
_exptl_crystal_size_max 0.35
_exptl_crystal_size_mid 0.24
_exptl_crystal_size_min 0.18
_refine_diff_density_max 1.038
_refine_diff_density_min -1.114
_refine_diff_density_rms 0.106
_refine_ls_extinction_method none
_refine_ls_goodness_of_fit_ref 1.081
_refine_ls_hydrogen_treatment mixed
_refine_ls_matrix_type full
_refine_ls_number_parameters 385
_refine_ls_number_reflns 7628
_refine_ls_number_restraints 0
_refine_ls_restrained_S_all 1.081
_refine_ls_R_factor_all 0.0516
_refine_ls_R_factor_gt 0.0345
_refine_ls_shift/su_max 0.000
_refine_ls_shift/su_mean 0.000
_refine_ls_structure_factor_coef Fsqd
_refine_ls_weighting_details 'calc w=1/[\s^2^(Fo^2^)+(0.0370P)^2^+3.2194P] where P=(Fo^2^+2Fc^2^)/3'
_refine_ls_weighting_scheme calc
_refine_ls_wR_factor_gt 0.0801
_refine_ls_wR_factor_ref 0.0868
_reflns_number_gt 6075
_reflns_number_total 7628
_reflns_threshold_expression >2sigma(I)
_cod_data_source_file b821417d.txt
_cod_data_source_block x81634
_cod_depositor_comments
;
The following automatic conversions were performed:
'_symmetry_cell_setting' value 'Monoclinic' changed to 'monoclinic'
according to '/home/saulius/struct/CIF-dictionaries/cif_core.dic'
dictionary named 'cif_core.dic' version 2.4.1 from 2010-06-29.

Automatic conversion script
Id: cif_fix_enum 1527 2010-12-29 10:47:43Z saulius 
;
_cod_original_cell_volume 2485.9(7)
_cod_original_sg_symbol_H-M P2(1)/c
_cod_database_code 7000844

loop_
_symmetry_equiv_pos_as_xyz
'x, y, z'
'-x, y+1/2, -z+1/2'
'-x, -y, -z'
'x, -y-1/2, z-1/2'

loop_
_atom_site_label
_atom_site_type_symbol
_atom_site_fract_x
_atom_site_fract_y
_atom_site_fract_z
_atom_site_U_iso_or_equiv
_atom_site_adp_type
_atom_site_occupancy
_atom_site_symmetry_multiplicity
_atom_site_calc_flag
_atom_site_refinement_flags
_atom_site_disorder_assembly
_atom_site_disorder_group
Sn4 Sn 0.30994(2) 0.273910(8) 0.389929(10) 0.01286(5) Uani 1 1 d . . .
C1 C 0.5589(3) 0.24792(16) 0.28668(16) 0.0221(5) Uani 1 1 d . . .
B2 B 0.5253(4) 0.17212(18) 0.3022(2) 0.0264(7) Uani 1 1 d . . .
H2 H 0.467(4) 0.1394(17) 0.251(2) 0.032 Uiso 1 1 d . . .
B3 B 0.6421(4) 0.29764(17) 0.35098(18) 0.0185(5) Uani 1 1 d . . .
H3 H 0.672(4) 0.3484(16) 0.3303(18) 0.022 Uiso 1 1 d . . .
B5 B 0.7661(4) 0.21552(19) 0.3224(2) 0.0277(7) Uani 1 1 d . . .
H5 H 0.850(5) 0.2212(17) 0.273(2) 0.033 Uiso 1 1 d . . .
C6 C 0.5117(4) 0.13792(14) 0.39271(18) 0.0247(6) Uani 1 1 d . . .
B7 B 0.6027(4) 0.27766(14) 0.45741(16) 0.0149(5) Uani 1 1 d . . .
H7 H 0.580(4) 0.3222(15) 0.4998(17) 0.018 Uiso 1 1 d . . .
B8 B 0.8051(4) 0.26538(16) 0.42066(19) 0.0197(6) Uani 1 1 d . . .
H8 H 0.903(4) 0.3037(17) 0.4328(19) 0.024 Uiso 1 1 d . . .
B9 B 0.7066(4) 0.12697(19) 0.3567(2) 0.0320(8) Uani 1 1 d . . .
H9 H 0.735(5) 0.0790(18) 0.328(2) 0.038 Uiso 1 1 d . . .
B10 B 0.5157(4) 0.19282(15) 0.47058(18) 0.0191(6) Uani 1 1 d . . .
H10 H 0.430(4) 0.1849(16) 0.5198(19) 0.023 Uiso 1 1 d . . .
B11 B 0.8498(4) 0.17634(18) 0.4170(2) 0.0265(7) Uani 1 1 d . . .
H11 H 0.983(4) 0.1610(17) 0.423(2) 0.032 Uiso 1 1 d . . .
B12 B 0.6817(4) 0.12935(17) 0.4599(2) 0.0272(7) Uani 1 1 d . . .
H12 H 0.678(4) 0.0836(18) 0.496(2) 0.033 Uiso 1 1 d . . .
B13 B 0.7371(4) 0.21213(15) 0.49883(18) 0.0185(6) Uani 1 1 d . . .
H13 H 0.802(4) 0.2157(15) 0.5589(19) 0.022 Uiso 1 1 d . . .
C11 C 0.5322(4) 0.27378(19) 0.19980(17) 0.0327(7) Uani 1 1 d . . .
H11A H 0.5504 0.2357 0.1624 0.049 Uiso 1 1 calc R . .
H11B H 0.6145 0.3109 0.1912 0.049 Uiso 1 1 calc R . .
H11C H 0.4146 0.2914 0.1898 0.049 Uiso 1 1 calc R . .
C61 C 0.3860(4) 0.07756(16) 0.3909(2) 0.0398(8) Uani 1 1 d . . .
H61A H 0.2691 0.0944 0.3765 0.060 Uiso 1 1 calc R . .
H61B H 0.3905 0.0558 0.4445 0.060 Uiso 1 1 calc R . .
H61C H 0.4176 0.0436 0.3506 0.060 Uiso 1 1 calc R . .
N41 N 0.2221(2) 0.31991(11) 0.51680(12) 0.0141(4) Uani 1 1 d . . .
N42 N 0.3231(3) 0.39768(11) 0.39246(12) 0.0162(4) Uani 1 1 d . . .
C40 C 0.1666(3) 0.28121(13) 0.57587(16) 0.0175(5) Uani 1 1 d . . .
H40 H 0.1660 0.2324 0.5696 0.021 Uiso 1 1 calc R . .
C41 C 0.1093(3) 0.30916(15) 0.64674(16) 0.0233(6) Uani 1 1 d . . .
H41 H 0.0721 0.2797 0.6879 0.028 Uiso 1 1 calc R . .
C42 C 0.1070(4) 0.37940(16) 0.65638(16) 0.0245(6) Uani 1 1 d . . .
H42 H 0.0679 0.3991 0.7043 0.029 Uiso 1 1 calc R . .
C43 C 0.1630(3) 0.42241(14) 0.59485(15) 0.0196(5) Uani 1 1 d . . .
C44 C 0.1641(4) 0.49683(15) 0.59868(16) 0.0243(6) Uani 1 1 d . . .
H44 H 0.1269 0.5191 0.6454 0.029 Uiso 1 1 calc R . .
C45 C 0.2167(4) 0.53542(14) 0.53746(17) 0.0237(6) Uani 1 1 d . . .
H45 H 0.2162 0.5844 0.5419 0.028 Uiso 1 1 calc R . .
C46 C 0.2734(3) 0.50398(13) 0.46591(16) 0.0189(5) Uani 1 1 d . . .
C47 C 0.3260(3) 0.54207(14) 0.39922(17) 0.0228(5) Uani 1 1 d . . .
H47 H 0.3273 0.5911 0.4008 0.027 Uiso 1 1 calc R . .
C48 C 0.3751(4) 0.50785(14) 0.33213(17) 0.0242(6) Uani 1 1 d . . .
H48 H 0.4115 0.5330 0.2871 0.029 Uiso 1 1 calc R . .
C49 C 0.3712(3) 0.43527(14) 0.33065(16) 0.0204(5) Uani 1 1 d . . .
H49 H 0.4042 0.4121 0.2836 0.024 Uiso 1 1 calc R . .
C50 C 0.2747(3) 0.43108(12) 0.45973(15) 0.0147(4) Uani 1 1 d . . .
C51 C 0.2195(3) 0.39000(12) 0.52549(14) 0.0145(4) Uani 1 1 d . . .
C1S C 0.7966(12) 0.9228(3) 0.3792(5) 0.0387(19) Uani 0.539(9) 1 d P A 1
H1S1 H 0.7549 0.9023 0.4290 0.046 Uiso 0.539(9) 1 calc PR A 1
H1S2 H 0.7085 0.9556 0.3562 0.046 Uiso 0.539(9) 1 calc PR A 1
C3S C 0.9942(18) 0.8828(6) 0.2918(9) 0.031(3) Uani 0.539(9) 1 d P A 1
H3S1 H 0.9864 0.8802 0.2318 0.038 Uiso 0.539(9) 1 calc PR A 1
H3S2 H 1.0784 0.8480 0.3136 0.038 Uiso 0.539(9) 1 calc PR A 1
C4S C 1.0477(9) 0.9528(3) 0.3190(5) 0.0359(18) Uani 0.539(9) 1 d P A 1
H4S1 H 1.0043 0.9884 0.2797 0.043 Uiso 0.539(9) 1 calc PR A 1
H4S2 H 1.1747 0.9564 0.3271 0.043 Uiso 0.539(9) 1 calc PR A 1
C5S C 0.9644(9) 0.9600(4) 0.3992(4) 0.0330(17) Uani 0.539(9) 1 d P A 1
H5S1 H 1.0339 0.9372 0.4441 0.040 Uiso 0.539(9) 1 calc PR A 1
H5S2 H 0.9458 1.0090 0.4131 0.040 Uiso 0.539(9) 1 calc PR A 1
C1T C 0.8856(12) 0.9184(4) 0.3835(5) 0.0291(18) Uani 0.461(9) 1 d P A 2
H1T1 H 0.9186 0.8980 0.4374 0.035 Uiso 0.461(9) 1 calc PR A 2
H1T2 H 0.7726 0.9415 0.3856 0.035 Uiso 0.461(9) 1 calc PR A 2
C2T C 1.0265(17) 0.8680(6) 0.2785(9) 0.023(2) Uani 0.461(9) 1 d P A 2
H2T1 H 0.9971 0.8819 0.2215 0.028 Uiso 0.461(9) 1 calc PR A 2
H2T2 H 1.0831 0.8222 0.2787 0.028 Uiso 0.461(9) 1 calc PR A 2
C3T C 1.1483(8) 0.9221(3) 0.3217(4) 0.0217(16) Uani 0.461(9) 1 d P A 2
H3T1 H 1.2284 0.9002 0.3634 0.026 Uiso 0.461(9) 1 calc PR A 2
H3T2 H 1.2153 0.9473 0.2826 0.026 Uiso 0.461(9) 1 calc PR A 2
C4T C 1.0215(10) 0.9695(4) 0.3598(6) 0.0273(17) Uani 0.461(9) 1 d P A 2
H4T1 H 0.9722 1.0040 0.3204 0.033 Uiso 0.461(9) 1 calc PR A 2
H4T2 H 1.0760 0.9937 0.4078 0.033 Uiso 0.461(9) 1 calc PR A 2
O1S O 0.8253(10) 0.8704(6) 0.3224(8) 0.0335(18) Uani 0.539(9) 1 d P A 1
O1T O 0.8774(10) 0.8651(7) 0.3209(8) 0.0241(17) Uani 0.461(9) 1 d P A 2

loop_
_atom_site_aniso_label
_atom_site_aniso_U_11
_atom_site_aniso_U_22
_atom_site_aniso_U_33
_atom_site_aniso_U_23
_atom_site_aniso_U_13
_atom_site_aniso_U_12
Sn4 0.01081(8) 0.01332(8) 0.01438(8) -0.00116(6) 0.00046(5) -0.00003(6)
C1 0.0132(11) 0.0352(14) 0.0178(12) -0.0075(11) 0.0007(9) 0.0067(10)
B2 0.0170(13) 0.0341(18) 0.0271(15) -0.0162(14) -0.0040(12) 0.0085(13)
B3 0.0123(12) 0.0267(15) 0.0168(13) -0.0010(11) 0.0038(10) 0.0009(11)
B5 0.0157(14) 0.044(2) 0.0239(15) -0.0113(14) 0.0020(12) 0.0077(13)
C6 0.0204(13) 0.0165(12) 0.0354(15) -0.0067(11) -0.0091(11) 0.0036(10)
B7 0.0153(12) 0.0148(12) 0.0147(11) -0.0025(10) 0.0016(9) -0.0008(10)
B8 0.0133(12) 0.0251(16) 0.0203(13) -0.0043(11) -0.0014(10) 0.0030(11)
B9 0.0239(16) 0.0301(18) 0.0396(19) -0.0200(15) -0.0140(14) 0.0137(14)
B10 0.0177(13) 0.0162(14) 0.0230(14) -0.0007(11) -0.0017(11) 0.0015(10)
B11 0.0217(15) 0.0304(17) 0.0265(15) -0.0091(14) -0.0040(12) 0.0110(13)
B12 0.0238(15) 0.0179(15) 0.0378(18) -0.0023(13) -0.0106(13) 0.0052(12)
B13 0.0157(13) 0.0200(14) 0.0192(13) -0.0008(10) -0.0024(10) 0.0013(10)
C11 0.0226(14) 0.059(2) 0.0166(12) -0.0035(13) 0.0020(10) 0.0001(14)
C61 0.0350(17) 0.0187(15) 0.063(2) -0.0081(15) -0.0127(16) -0.0022(13)
N41 0.0110(9) 0.0162(9) 0.0151(9) 0.0005(8) 0.0006(7) -0.0005(8)
N42 0.0161(10) 0.0156(10) 0.0168(9) 0.0014(8) 0.0017(8) 0.0027(8)
C40 0.0134(11) 0.0179(12) 0.0214(12) 0.0028(10) 0.0027(9) -0.0006(9)
C41 0.0202(13) 0.0318(15) 0.0187(12) 0.0042(11) 0.0065(10) -0.0018(11)
C42 0.0227(13) 0.0334(15) 0.0175(12) -0.0058(11) 0.0030(10) 0.0007(11)
C43 0.0165(12) 0.0229(13) 0.0189(12) -0.0061(10) -0.0012(9) -0.0004(10)
C44 0.0267(14) 0.0226(13) 0.0233(13) -0.0121(10) 0.0008(11) 0.0004(11)
C45 0.0240(13) 0.0159(12) 0.0303(14) -0.0075(10) -0.0036(11) -0.0003(10)
C46 0.0158(11) 0.0159(12) 0.0243(12) -0.0012(10) -0.0036(10) -0.0002(9)
C47 0.0219(13) 0.0142(12) 0.0311(15) 0.0030(10) -0.0054(11) -0.0006(10)
C48 0.0281(14) 0.0196(13) 0.0246(13) 0.0097(10) 0.0006(11) -0.0033(11)
C49 0.0236(13) 0.0203(13) 0.0177(12) 0.0050(10) 0.0047(10) -0.0007(10)
C50 0.0109(10) 0.0140(11) 0.0191(11) -0.0002(9) -0.0007(9) 0.0001(8)
C51 0.0109(10) 0.0166(11) 0.0154(11) -0.0018(9) -0.0014(8) -0.0003(9)
C1S 0.037(4) 0.024(3) 0.058(5) 0.009(3) 0.028(4) 0.002(3)
C3S 0.040(6) 0.020(5) 0.033(6) -0.004(3) -0.004(4) 0.009(4)
C4S 0.031(4) 0.028(4) 0.050(4) -0.008(3) 0.013(3) -0.010(3)
C5S 0.030(3) 0.041(4) 0.026(3) -0.003(3) -0.005(3) 0.013(3)
C1T 0.023(4) 0.033(4) 0.033(4) 0.006(3) 0.012(3) -0.001(4)
C2T 0.026(5) 0.015(5) 0.027(5) -0.003(4) -0.001(4) -0.013(4)
C3T 0.022(3) 0.022(3) 0.021(3) 0.003(2) 0.002(2) 0.002(2)
C4T 0.027(4) 0.021(3) 0.034(5) 0.001(3) 0.005(3) 0.004(3)
O1S 0.020(4) 0.024(3) 0.057(4) 0.008(2) 0.009(4) 0.000(4)
O1T 0.010(4) 0.032(4) 0.032(3) -0.002(2) 0.006(4) -0.003(4)

loop_
_atom_type_symbol
_atom_type_description
_atom_type_scat_dispersion_real
_atom_type_scat_dispersion_imag
_atom_type_scat_source
C C 0.0033 0.0016 'International Tables Vol C Tables 4.2.6.8 and 6.1.1.4'
H H 0.0000 0.0000 'International Tables Vol C Tables 4.2.6.8 and 6.1.1.4'
B B 0.0013 0.0007 'International Tables Vol C Tables 4.2.6.8 and 6.1.1.4'
N N 0.0061 0.0033 'International Tables Vol C Tables 4.2.6.8 and 6.1.1.4'
Sn Sn -0.6537 1.4246 'International Tables Vol C Tables 4.2.6.8 and 6.1.1.4'
O O 0.0106 0.0060 'International Tables Vol C Tables 4.2.6.8 and 6.1.1.4'

loop_
_geom_angle_atom_site_label_1
_geom_angle_atom_site_label_2
_geom_angle_atom_site_label_3
_geom_angle
_geom_angle_site_symmetry_1
_geom_angle_site_symmetry_3
_geom_angle_publ_flag
N42 Sn4 N41 68.45(7) . . ?
N42 Sn4 B7 85.74(8) . . ?
N41 Sn4 B7 84.75(8) . . ?
N42 Sn4 B10 125.58(8) . . ?
N41 Sn4 B10 88.85(8) . . ?
B7 Sn4 B10 41.96(10) . . ?
N42 Sn4 C1 99.43(8) . . ?
N41 Sn4 C1 150.50(7) . . ?
B7 Sn4 C1 67.15(8) . . ?
B10 Sn4 C1 76.44(9) . . ?
N42 Sn4 B3 78.32(8) . . ?
N41 Sn4 B3 118.21(8) . . ?
B7 Sn4 B3 41.12(9) . . ?
B10 Sn4 B3 70.12(10) . . ?
C1 Sn4 B3 32.68(9) . . ?
N42 Sn4 B2 129.34(9) . . ?
N41 Sn4 B2 148.88(8) . . ?
B7 Sn4 B2 73.09(9) . . ?
B10 Sn4 B2 60.06(9) . . ?
C1 Sn4 B2 29.96(10) . . ?
B3 Sn4 B2 55.37(9) . . ?
N42 Sn4 C6 146.78(7) . . ?
N41 Sn4 C6 118.68(7) . . ?
B7 Sn4 C6 64.04(8) . . ?
B10 Sn4 C6 32.99(9) . . ?
C1 Sn4 C6 57.50(9) . . ?
B3 Sn4 C6 69.91(9) . . ?
B2 Sn4 C6 31.37(9) . . ?
B2 C1 C11 117.8(3) . . ?
B2 C1 B3 123.8(2) . . ?
C11 C1 B3 117.9(3) . . ?
B2 C1 B5 76.6(2) . . ?
C11 C1 B5 118.9(2) . . ?
B3 C1 B5 70.64(19) . . ?
B2 C1 Sn4 86.13(17) . . ?
C11 C1 Sn4 118.58(18) . . ?
B3 C1 Sn4 74.58(14) . . ?
B5 C1 Sn4 121.57(17) . . ?
C1 B2 C6 124.5(2) . . ?
C1 B2 B9 114.1(2) . . ?
C6 B2 B9 57.49(19) . . ?
C1 B2 B5 57.74(18) . . ?
C6 B2 B5 97.8(2) . . ?
B9 B2 B5 57.15(19) . . ?
C1 B2 Sn4 63.91(14) . . ?
C6 B2 Sn4 75.53(14) . . ?
B9 B2 Sn4 120.46(17) . . ?
B5 B2 Sn4 100.80(15) . . ?
C1 B2 H2 118.7(17) . . ?
C6 B2 H2 114.2(17) . . ?
B9 B2 H2 110.7(17) . . ?
B5 B2 H2 131.4(17) . . ?
Sn4 B2 H2 121.4(17) . . ?
C1 B3 B8 118.4(2) . . ?
C1 B3 B7 115.8(2) . . ?
B8 B3 B7 57.77(16) . . ?
C1 B3 B5 60.72(18) . . ?
B8 B3 B5 61.38(17) . . ?
B7 B3 B5 100.5(2) . . ?
C1 B3 Sn4 72.75(14) . . ?
B8 B3 Sn4 115.56(17) . . ?
B7 B3 Sn4 61.09(12) . . ?
B5 B3 Sn4 114.54(17) . . ?
C1 B3 H3 116.2(16) . . ?
B8 B3 H3 111.8(17) . . ?
B7 B3 H3 123.4(16) . . ?
B5 B3 H3 123.5(16) . . ?
Sn4 B3 H3 117.2(17) . . ?
C1 B5 B11 133.5(2) . . ?
C1 B5 B9 100.5(2) . . ?
B11 B5 B9 55.82(19) . . ?
C1 B5 B8 100.82(19) . . ?
B11 B5 B8 56.59(17) . . ?
B9 B5 B8 103.5(2) . . ?
C1 B5 B3 48.64(15) . . ?
B11 B5 B3 106.6(2) . . ?
B9 B5 B3 122.5(2) . . ?
B8 B5 B3 54.83(15) . . ?
C1 B5 B2 45.71(16) . . ?
B11 B5 B2 103.5(2) . . ?
B9 B5 B2 55.48(17) . . ?
B8 B5 B2 115.6(2) . . ?
B3 B5 B2 84.80(17) . . ?
C1 B5 H5 107.2(19) . . ?
B11 B5 H5 119.3(19) . . ?
B9 B5 H5 119.7(17) . . ?
B8 B5 H5 121.6(18) . . ?
B3 B5 H5 116.1(17) . . ?
B2 B5 H5 120.8(19) . . ?
C61 C6 B2 112.1(2) . . ?
C61 C6 B10 118.5(3) . . ?
B2 C6 B10 116.6(2) . . ?
C61 C6 B12 114.4(2) . . ?
B2 C6 B12 122.9(2) . . ?
B10 C6 B12 65.27(18) . . ?
C61 C6 B9 119.5(2) . . ?
B2 C6 B9 66.9(2) . . ?
B10 C6 B9 112.8(2) . . ?
B12 C6 B9 62.2(2) . . ?
C61 C6 Sn4 109.27(18) . . ?
B2 C6 Sn4 73.09(14) . . ?
B10 C6 Sn4 56.24(13) . . ?
B12 C6 Sn4 118.34(16) . . ?
B9 C6 Sn4 125.27(19) . . ?
B8 B7 B13 60.62(17) . . ?
B8 B7 B10 106.0(2) . . ?
B13 B7 B10 60.68(16) . . ?
B8 B7 B3 58.63(16) . . ?
B13 B7 B3 112.8(2) . . ?
B10 B7 B3 113.4(2) . . ?
B8 B7 Sn4 131.81(17) . . ?
B13 B7 Sn4 131.43(17) . . ?
B10 B7 Sn4 71.52(13) . . ?
B3 B7 Sn4 77.79(13) . . ?
B8 B7 H7 120.3(15) . . ?
B13 B7 H7 115.1(15) . . ?
B10 B7 H7 122.9(15) . . ?
B3 B7 H7 118.3(15) . . ?
Sn4 B7 H7 97.0(15) . . ?
B7 B8 B11 109.3(2) . . ?
B7 B8 B3 63.60(16) . . ?
B11 B8 B3 117.3(2) . . ?
B7 B8 B13 59.77(17) . . ?
B11 B8 B13 61.62(18) . . ?
B3 B8 B13 116.4(2) . . ?
B7 B8 B5 106.1(2) . . ?
B11 B8 B5 59.43(18) . . ?
B3 B8 B5 63.79(17) . . ?
B13 B8 B5 107.1(2) . . ?
B7 B8 H8 119.2(17) . . ?
B11 B8 H8 123.0(17) . . ?
B3 B8 H8 110.2(17) . . ?
B13 B8 H8 121.0(17) . . ?
B5 B8 H8 125.4(17) . . ?
C6 B9 B11 106.6(2) . . ?
C6 B9 B12 58.56(19) . . ?
B11 B9 B12 62.1(2) . . ?
C6 B9 B2 55.56(18) . . ?
B11 B9 B2 117.3(2) . . ?
B12 B9 B2 109.4(2) . . ?
C6 B9 B5 104.0(2) . . ?
B11 B9 B5 60.4(2) . . ?
B12 B9 B5 108.8(2) . . ?
B2 B9 B5 67.4(2) . . ?
C6 B9 H9 118.9(19) . . ?
B11 B9 H9 126.2(19) . . ?
B12 B9 H9 120.1(19) . . ?
B2 B9 H9 111.5(19) . . ?
B5 B9 H9 126.4(19) . . ?
C6 B10 B13 107.2(2) . . ?
C6 B10 B7 118.3(2) . . ?
B13 B10 B7 58.42(16) . . ?
C6 B10 B12 57.46(17) . . ?
B13 B10 B12 58.94(17) . . ?
B7 B10 B12 109.3(2) . . ?
C6 B10 Sn4 90.76(15) . . ?
B13 B10 Sn4 124.29(17) . . ?
B7 B10 Sn4 66.52(13) . . ?
B12 B10 Sn4 142.8(2) . . ?
C6 B10 H10 120.3(16) . . ?
B13 B10 H10 117.5(16) . . ?
B7 B10 H10 118.2(16) . . ?
B12 B10 H10 117.2(16) . . ?
Sn4 B10 H10 94.6(16) . . ?
B9 B11 B8 116.1(2) . . ?
B9 B11 B12 59.1(2) . . ?
B8 B11 B12 109.4(2) . . ?
B9 B11 B13 108.4(2) . . ?
B8 B11 B13 59.35(17) . . ?
B12 B11 B13 58.99(18) . . ?
B9 B11 B5 63.8(2) . . ?
B8 B11 B5 63.98(19) . . ?
B12 B11 B5 109.2(2) . . ?
B13 B11 B5 108.8(2) . . ?
B9 B11 H11 118.3(18) . . ?
B8 B11 H11 117.3(18) . . ?
B12 B11 H11 123.7(18) . . ?
B13 B11 H11 123.9(18) . . ?
B5 B11 H11 118.3(18) . . ?
C6 B12 B9 59.26(19) . . ?
C6 B12 B13 108.2(2) . . ?
B9 B12 B13 109.9(3) . . ?
C6 B12 B11 104.6(2) . . ?
B9 B12 B11 58.8(2) . . ?
B13 B12 B11 61.10(18) . . ?
C6 B12 B10 57.26(17) . . ?
B9 B12 B10 104.4(2) . . ?
B13 B12 B10 60.26(17) . . ?
B11 B12 B10 104.2(2) . . ?
C6 B12 H12 113.5(19) . . ?
B9 B12 H12 122.1(18) . . ?
B13 B12 H12 124.6(18) . . ?
B11 B12 H12 133.9(18) . . ?
B10 B12 H12 117.7(18) . . ?
B7 B13 B8 59.61(16) . . ?
B7 B13 B12 113.1(2) . . ?
B8 B13 B12 109.9(2) . . ?
B7 B13 B10 60.90(16) . . ?
B8 B13 B10 105.5(2) . . ?
B12 B13 B10 60.81(17) . . ?
B7 B13 B11 107.1(2) . . ?
B8 B13 B11 59.03(18) . . ?
B12 B13 B11 59.91(19) . . ?
B10 B13 B11 103.7(2) . . ?
B7 B13 H13 122.5(16) . . ?
B8 B13 H13 119.4(17) . . ?
B12 B13 H13 118.4(16) . . ?
B10 B13 H13 128.7(17) . . ?
B11 B13 H13 119.6(17) . . ?
C1 C11 H11A 109.5 . . ?
C1 C11 H11B 109.5 . . ?
H11A C11 H11B 109.5 . . ?
C1 C11 H11C 109.5 . . ?
H11A C11 H11C 109.5 . . ?
H11B C11 H11C 109.5 . . ?
C6 C61 H61A 109.5 . . ?
C6 C61 H61B 109.5 . . ?
H61A C61 H61B 109.5 . . ?
C6 C61 H61C 109.5 . . ?
H61A C61 H61C 109.5 . . ?
H61B C61 H61C 109.5 . . ?
C40 N41 C51 118.3(2) . . ?
C40 N41 Sn4 123.92(17) . . ?
C51 N41 Sn4 117.62(15) . . ?
C49 N42 C50 118.6(2) . . ?
C49 N42 Sn4 123.13(17) . . ?
C50 N42 Sn4 118.25(16) . . ?
N41 C40 C41 122.8(2) . . ?
N41 C40 H40 118.6 . . ?
C41 C40 H40 118.6 . . ?
C42 C41 C40 119.4(2) . . ?
C42 C41 H41 120.3 . . ?
C40 C41 H41 120.3 . . ?
C41 C42 C43 119.7(2) . . ?
C41 C42 H42 120.2 . . ?
C43 C42 H42 120.2 . . ?
C51 C43 C42 117.3(2) . . ?
C51 C43 C44 118.7(2) . . ?
C42 C43 C44 124.0(2) . . ?
C45 C44 C43 121.5(2) . . ?
C45 C44 H44 119.3 . . ?
C43 C44 H44 119.3 . . ?
C44 C45 C46 121.1(2) . . ?
C44 C45 H45 119.4 . . ?
C46 C45 H45 119.4 . . ?
C47 C46 C50 117.4(2) . . ?
C47 C46 C45 123.4(2) . . ?
C50 C46 C45 119.3(2) . . ?
C48 C47 C46 119.7(2) . . ?
C48 C47 H47 120.2 . . ?
C46 C47 H47 120.2 . . ?
C47 C48 C49 119.3(2) . . ?
C47 C48 H48 120.3 . . ?
C49 C48 H48 120.3 . . ?
N42 C49 C48 122.7(2) . . ?
N42 C49 H49 118.7 . . ?
C48 C49 H49 118.7 . . ?
N42 C50 C46 122.4(2) . . ?
N42 C50 C51 118.1(2) . . ?
C46 C50 C51 119.5(2) . . ?
N41 C51 C43 122.5(2) . . ?
N41 C51 C50 117.5(2) . . ?
C43 C51 C50 120.0(2) . . ?
O1S C1S C5S 108.1(6) . . ?
O1S C1S H1S1 110.1 . . ?
C5S C1S H1S1 110.1 . . ?
O1S C1S H1S2 110.1 . . ?
C5S C1S H1S2 110.1 . . ?
H1S1 C1S H1S2 108.4 . . ?
O1S C3S C4S 106.5(8) . . ?
O1S C3S H3S1 110.4 . . ?
C4S C3S H3S1 110.4 . . ?
O1S C3S H3S2 110.4 . . ?
C4S C3S H3S2 110.4 . . ?
H3S1 C3S H3S2 108.6 . . ?
C3S C4S C5S 102.7(7) . . ?
C3S C4S H4S1 111.2 . . ?
C5S C4S H4S1 111.2 . . ?
C3S C4S H4S2 111.2 . . ?
C5S C4S H4S2 111.2 . . ?
H4S1 C4S H4S2 109.1 . . ?
C1S C5S C4S 100.7(5) . . ?
C1S C5S H5S1 111.6 . . ?
C4S C5S H5S1 111.6 . . ?
C1S C5S H5S2 111.6 . . ?
C4S C5S H5S2 111.6 . . ?
H5S1 C5S H5S2 109.4 . . ?
O1T C1T C4T 105.6(7) . . ?
O1T C1T H1T1 110.6 . . ?
C4T C1T H1T1 110.6 . . ?
O1T C1T H1T2 110.6 . . ?
C4T C1T H1T2 110.6 . . ?
H1T1 C1T H1T2 108.7 . . ?
O1T C2T C3T 107.3(9) . . ?
O1T C2T H2T1 110.3 . . ?
C3T C2T H2T1 110.3 . . ?
O1T C2T H2T2 110.3 . . ?
C3T C2T H2T2 110.3 . . ?
H2T1 C2T H2T2 108.5 . . ?
C4T C3T C2T 101.8(6) . . ?
C4T C3T H3T1 111.4 . . ?
C2T C3T H3T1 111.4 . . ?
C4T C3T H3T2 111.4 . . ?
C2T C3T H3T2 111.4 . . ?
H3T1 C3T H3T2 109.3 . . ?
C3T C4T C1T 101.6(6) . . ?
C3T C4T H4T1 111.4 . . ?
C1T C4T H4T1 111.4 . . ?
C3T C4T H4T2 111.4 . . ?
C1T C4T H4T2 111.4 . . ?
H4T1 C4T H4T2 109.3 . . ?
C1S O1S C3S 107.7(9) . . ?
C2T O1T C1T 109.4(9) . . ?

loop_
_geom_bond_atom_site_label_1
_geom_bond_atom_site_label_2
_geom_bond_distance
_geom_bond_site_symmetry_2
_geom_bond_publ_flag
Sn4 N42 2.397(2) . ?
Sn4 N41 2.425(2) . ?
Sn4 B7 2.463(3) . ?
Sn4 B10 2.547(3) . ?
Sn4 C1 2.725(3) . ?
Sn4 B3 2.750(3) . ?
Sn4 B2 3.027(3) . ?
Sn4 C6 3.064(3) . ?
C1 B2 1.515(5) . ?
C1 C11 1.521(4) . ?
C1 B3 1.540(4) . ?
C1 B5 1.790(4) . ?
B2 C6 1.647(5) . ?
B2 B9 1.838(5) . ?
B2 B5 2.059(5) . ?
B2 H2 1.13(3) . ?
B3 B8 1.764(4) . ?
B3 B7 1.851(4) . ?
B3 B5 1.936(5) . ?
B3 H3 1.07(3) . ?
B5 B11 1.815(5) . ?
B5 B9 1.874(6) . ?
B5 B8 1.895(4) . ?
B5 H5 1.09(4) . ?
C6 C61 1.523(4) . ?
C6 B10 1.668(4) . ?
C6 B12 1.672(4) . ?
C6 B9 1.684(5) . ?
B7 B8 1.748(4) . ?
B7 B13 1.751(4) . ?
B7 B10 1.796(4) . ?
B7 H7 1.13(3) . ?
B8 B11 1.760(5) . ?
B8 B13 1.766(4) . ?
B8 H8 1.07(3) . ?
B9 B11 1.728(5) . ?
B9 B12 1.733(5) . ?
B9 H9 1.07(4) . ?
B10 B13 1.792(4) . ?
B10 B12 1.801(4) . ?
B10 H10 1.10(3) . ?
B11 B12 1.784(5) . ?
B11 B13 1.806(4) . ?
B11 H11 1.07(3) . ?
B12 B13 1.768(4) . ?
B12 H12 1.06(3) . ?
B13 H13 1.08(3) . ?
C11 H11A 0.9800 . ?
C11 H11B 0.9800 . ?
C11 H11C 0.9800 . ?
C61 H61A 0.9800 . ?
C61 H61B 0.9800 . ?
C61 H61C 0.9800 . ?
N41 C40 1.329(3) . ?
N41 C51 1.364(3) . ?
N42 C49 1.331(3) . ?
N42 C50 1.364(3) . ?
C40 C41 1.395(4) . ?
C40 H40 0.9500 . ?
C41 C42 1.369(4) . ?
C41 H41 0.9500 . ?
C42 C43 1.409(4) . ?
C42 H42 0.9500 . ?
C43 C51 1.407(3) . ?
C43 C44 1.441(4) . ?
C44 C45 1.347(4) . ?
C44 H44 0.9500 . ?
C45 C46 1.430(4) . ?
C45 H45 0.9500 . ?
C46 C47 1.413(4) . ?
C46 C50 1.414(3) . ?
C47 C48 1.371(4) . ?
C47 H47 0.9500 . ?
C48 C49 1.405(4) . ?
C48 H48 0.9500 . ?
C49 H49 0.9500 . ?
C50 C51 1.439(3) . ?
C1S O1S 1.411(14) . ?
C1S C5S 1.506(10) . ?
C1S H1S1 0.9900 . ?
C1S H1S2 0.9900 . ?
C3S O1S 1.465(14) . ?
C3S C4S 1.477(14) . ?
C3S H3S1 0.9900 . ?
C3S H3S2 0.9900 . ?
C4S C5S 1.525(10) . ?
C4S H4S1 0.9900 . ?
C4S H4S2 0.9900 . ?
C5S H5S1 0.9900 . ?
C5S H5S2 0.9900 . ?
C1T O1T 1.460(15) . ?
C1T C4T 1.521(10) . ?
C1T H1T1 0.9900 . ?
C1T H1T2 0.9900 . ?
C2T O1T 1.402(14) . ?
C2T C3T 1.550(14) . ?
C2T H2T1 0.9900 . ?
C2T H2T2 0.9900 . ?
C3T C4T 1.518(10) . ?
C3T H3T1 0.9900 . ?
C3T H3T2 0.9900 . ?
C4T H4T1 0.9900 . ?
C4T H4T2 0.9900 . ?
